data_1007264
loop_
_publ_author_name
'Bagieu-Beucher, M'
'Durif, A'

_publ_section_title
;
Preparation and crystal structure of bismuth trisodium trimetaphosphate
nonahydrate: Bi Na3 (P3 O9)2 * 9 H2 O
;
_journal_coden_ASTM ZEKGAX
_journal_name_full
;
Zeitschrift fuer Kristallographie, Kristallgeometrie, Kristallphysik,
Kristallchemie (-144,1977)
;
_journal_page_first 239
_journal_page_last 247
_journal_paper_doi 10.1524/zkri.1987.178.1-4.239
_journal_volume 178
_journal_year 1987
_chemical_formula_structural 'Bi Na3 (P3 O9)2 (H2 O)9'
_chemical_formula_sum 'Bi H18 Na3 O27 P6'
_chemical_name_systematic
;
Bismuth trisodium bis(triphosphate(V)) nonahydrate
;
_space_group_IT_number 167
_symmetry_cell_setting trigonal
_symmetry_space_group_name_Hall '-R 3 2"c'
_symmetry_space_group_name_H-M 'R -3 c :H'
_cell_angle_alpha 90
_cell_angle_beta 90
_cell_angle_gamma 120
_cell_formula_units_Z 18
_cell_length_a 30.844990000(14999999)
_cell_length_b 30.844990000(14999999)
_cell_length_c 13.085(3)
_cell_volume 10781.4
_exptl_crystal_density_meas 2.53
_refine_ls_R_factor_all 0.028
_cod_original_sg_symbol_H-M 'R -3 c H'
_cod_original_formula_sum 'H18 Bi Na3 O27 P6'
_cod_database_code 1007264

loop_
_symmetry_equiv_pos_as_xyz
x,y,z
-y,x-y,z
y-x,-x,z
-y,-x,1/2+z
x,x-y,1/2+z
y-x,y,1/2+z
-x,-y,-z
y,y-x,-z
x-y,x,-z
y,x,1/2-z
-x,y-x,1/2-z
x-y,-y,1/2-z
1/3+x,2/3+y,2/3+z
2/3+x,1/3+y,1/3+z
1/3-y,2/3+x-y,2/3+z
2/3-y,1/3+x-y,1/3+z
1/3-x+y,2/3-x,2/3+z
2/3-x+y,1/3-x,1/3+z
1/3-y,2/3-x,1/6+z
2/3-y,1/3-x,5/6+z
1/3+x,2/3+x-y,1/6+z
2/3+x,1/3+x-y,5/6+z
1/3-x+y,2/3+y,1/6+z
2/3-x+y,1/3+y,5/6+z
1/3-x,2/3-y,2/3-z
2/3-x,1/3-y,1/3-z
1/3+y,2/3-x+y,2/3-z
2/3+y,1/3-x+y,1/3-z
1/3+x-y,2/3+x,2/3-z
2/3+x-y,1/3+x,1/3-z
1/3+y,2/3+x,1/6-z
2/3+y,1/3+x,5/6-z
1/3-x,2/3-x+y,1/6-z
2/3-x,1/3-x+y,5/6-z
1/3+x-y,2/3-y,1/6-z
2/3+x-y,1/3-y,5/6-z

loop_
_atom_site_label
_atom_site_type_symbol
_atom_site_symmetry_multiplicity
_atom_site_Wyckoff_symbol
_atom_site_fract_x
_atom_site_fract_y
_atom_site_fract_z
_atom_site_occupancy
_atom_site_attached_hydrogens
_atom_site_calc_flag
Bi1 Bi3+ 18 e 0.15596(1) 0. 0.25 1. 0 d
Na1 Na1+ 18 e 0.48221 0. 0.25 1. 0 d
Na2 Na1+ 36 f 0.2996(3) 0.2473(3) 0.2877(7) 1. 0 d
P1 P5+ 36 f 0.23767(7) 0.03679(7) 0.0286(1) 1. 0 d
P2 P5+ 36 f 0.06807(7) 0.23708(7) 0.0381(2) 1. 0 d
P3 P5+ 36 f 0.13550(7) -0.00165(7) 0.9810(1) 1. 0 d
O1 O2- 36 f 0.2307(2) 0.0455(2) 0.1381(4) 1. 0 d
O2 O2- 36 f 0.0476(2) 0.4480(2) 0.1916(4) 1. 0 d
O3 O2- 36 f 0.3541(2) 0.4433(2) 0.1818(4) 1. 0 d
O4 O2- 36 f 0.2655(2) 0.4420(2) 0.5191(4) 1. 0 d
O5 O2- 36 f 0.3865(2) 0.1661(2) 0.3263(5) 1. 0 d
O6 O2- 36 f 0.6130(2) 0.1454(2) 0.3626(4) 1. 0 d
O7 O2- 36 f 0.5626(2) 0.2268(2) 0.2286(4) 1. 0 d
O8 O2- 36 f 0.5487(2) 0.2122(2) 0.4203(4) 1. 0 d
O9 O2- 36 f 0.2957(2) 0.4732(2) 0.1301(4) 1. 0 d
O10 O2- 36 f 0.1595(3) 0.2767(3) 0.2575(7) 1. 2 d
O11 O2- 36 f 0.5294(2) 0.2673(2) 0.0858(5) 1. 2 d
O12 O2- 36 f 0.3446(3) 0.2670(3) 0.0926(8) 1. 2 d
O13 O2- 18 e 0.7791(5) 0. 0.25 1. 2 d
O14 O2- 18 e 0. 0.3571(6) 0.25 1. 2 d
O15 O2- 18 e 0.6722(5) 0. 0.25 1. 2 d

loop_
_atom_type_symbol
_atom_type_oxidation_number
Bi3+ 3.000
Na1+ 1.000
P5+ 5.000
O2- -2.000
H1+ 1.000
